data_4318581
loop_
_publ_author_name
'A. Otero'
'J. Fern\'andez-Baeza'
'A. Anti\~nolo'
'F. Carrillo-Hermosilla'
'J. Tejeda'
'A. Lara-S\'anchez'
'L. S\'anchez-Barba'
'M. Fern\'andez-L\'opez'
'A. M. Rodr\'iguez'
'I. L\'opez-Solera'

_publ_section_title
;
 Preparation of New Monoanionic "Scorpionate" Ligands: Synthesis and
 Structural Characterization of Titanium(IV) Complexes Bearing This Class
 of Ligand
;
_journal_name_full 'Inorganic Chemistry'
_journal_page_first 5193
_journal_page_last 5202
_journal_paper_doi 10.1021/ic020319f
_journal_volume 41
_journal_year 2002
_chemical_formula_sum 'C17 H25 Cl5 N4 O S2 Ti'
_chemical_formula_weight 590.68
_chemical_name_systematic
;
 ?
;
_space_group_IT_number 14
_symmetry_cell_setting monoclinic
_symmetry_space_group_name_Hall '-P 2ybc'
_symmetry_space_group_name_H-M 'P 1 21/c 1'
_atom_sites_solution_hydrogens geom
_atom_sites_solution_primary direct
_atom_sites_solution_secondary difmap
_audit_creation_method SHELXL-97
_cell_angle_alpha 90.00
_cell_angle_beta 112.620(10)
_cell_angle_gamma 90.00
_cell_formula_units_Z 4
_cell_length_a 12.1720(10)
_cell_length_b 15.6450(10)
_cell_length_c 14.3320(10)
_cell_measurement_temperature 200(2)
_cell_volume 2519.3(4)
_computing_cell_refinement 'Nonius (control program)'
_computing_data_collection 'Nonius (control program)'
_computing_data_reduction 'XCAD4 (Harms, Wocadlo, 1995)'
_computing_structure_refinement 'SHELXL-97 (Sheldrick, 1997)'
_computing_structure_solution 'SHELXS-97 (Sheldrick, 1990)'
_diffrn_ambient_temperature 200(2)
_diffrn_measured_fraction_theta_full 1.000
_diffrn_measured_fraction_theta_max 1.000
_diffrn_measurement_device_type 'four circle diffractometer Nonius-Mach3'
_diffrn_measurement_method '\w/2\q scans'
_diffrn_radiation_monochromator graphite
_diffrn_radiation_source 'fine-focus sealed tube'
_diffrn_radiation_type MoK\a
_diffrn_radiation_wavelength 0.71073
_diffrn_reflns_av_R_equivalents 0.0495
_diffrn_reflns_av_sigmaI/netI 0.0886
_diffrn_reflns_limit_h_max 13
_diffrn_reflns_limit_h_min -14
_diffrn_reflns_limit_k_max 18
_diffrn_reflns_limit_k_min 0
_diffrn_reflns_limit_l_max 17
_diffrn_reflns_limit_l_min 0
_diffrn_reflns_number 4628
_diffrn_reflns_theta_full 24.98
_diffrn_reflns_theta_max 24.98
_diffrn_reflns_theta_min 1.81
_exptl_absorpt_coefficient_mu 1.054
_exptl_crystal_density_diffrn 1.557
_exptl_crystal_density_method 'not measured'
_exptl_crystal_F_000 1208
_exptl_crystal_size_max 0.3
_exptl_crystal_size_mid 0.3
_exptl_crystal_size_min 0.2
_refine_diff_density_max 0.356
_refine_diff_density_min -0.355
_refine_diff_density_rms 0.080
_refine_ls_extinction_method none
_refine_ls_goodness_of_fit_ref 0.999
_refine_ls_hydrogen_treatment mixed
_refine_ls_matrix_type full
_refine_ls_number_parameters 341
_refine_ls_number_reflns 4435
_refine_ls_number_restraints 0
_refine_ls_restrained_S_all 0.993
_refine_ls_R_factor_all 0.1361
_refine_ls_R_factor_gt 0.0569
_refine_ls_shift/su_max 0.786
_refine_ls_shift/su_mean 0.058
_refine_ls_structure_factor_coef Fsqd
_refine_ls_weighting_details 'calc w=1/[\s^2^(Fo^2^)+(0.0389P)^2^+5.6245P] where P=(Fo^2^+2Fc^2^)/3'
_refine_ls_weighting_scheme calc
_refine_ls_wR_factor_gt 0.1107
_refine_ls_wR_factor_ref 0.1344
_reflns_number_gt 2588
_reflns_number_total 4435
_reflns_threshold_expression >2sigma(I)
_cod_data_source_file ic020319f_1.cif
_cod_data_source_block 11
_cod_depositor_comments
;
The following automatic conversions were performed:

'_symmetry_cell_setting' value 'Monoclinic' changed to 'monoclinic'
according to the built-in table from CIF Core dictionary named
'cif_core.dic' version 2.4.1 from 2010-06-29.

Automatic conversion script
Id: cif_fix_values 1646 2011-03-28 12:23:43Z adriana 
;
_cod_original_cell_volume 2519.3(3)
_cod_database_code 4318581

loop_
_symmetry_equiv_pos_as_xyz
'x, y, z'
'-x, y+1/2, -z+1/2'
'-x, -y, -z'
'x, -y-1/2, z-1/2'

loop_
_atom_site_label
_atom_site_type_symbol
_atom_site_fract_x
_atom_site_fract_y
_atom_site_fract_z
_atom_site_U_iso_or_equiv
_atom_site_adp_type
_atom_site_occupancy
_atom_site_symmetry_multiplicity
_atom_site_calc_flag
_atom_site_refinement_flags
_atom_site_disorder_assembly
_atom_site_disorder_group
Ti1 Ti 0.34021(9) 0.18306(6) 0.66854(7) 0.0356(3) Uani 1 1 d . B .
Cl1 Cl 0.31191(14) 0.32382(10) 0.62141(11) 0.0539(4) Uani 1 1 d . . .
Cl2 Cl 0.54170(12) 0.18670(9) 0.76072(9) 0.0438(4) Uani 1 1 d . . .
Cl3 Cl -0.165(4) 0.2039(15) 0.723(3) 0.26(4) Uani 0.20(3) 1 d P A 1
Cl3A Cl -0.1708(3) 0.2194(5) 0.7100(4) 0.116(2) Uani 0.80(3) 1 d P A 2
S1 S 0.12991(13) 0.15783(10) 0.54792(11) 0.0448(4) Uani 1 1 d . . .
S2 S 0.01035(14) 0.04103(11) 0.37621(11) 0.0548(4) Uani 1 1 d . . .
O1 O 0.2884(3) 0.1880(3) 0.7661(3) 0.0525(11) Uani 1 1 d . . .
N1 N 0.3436(4) 0.0435(3) 0.6778(3) 0.0367(10) Uani 1 1 d . . .
N2 N 0.2921(4) -0.0084(3) 0.5949(3) 0.0330(10) Uani 1 1 d . B .
N3 N 0.3320(4) 0.0797(3) 0.4751(3) 0.0337(10) Uani 1 1 d . B .
N4 N 0.3793(4) 0.1503(3) 0.5325(3) 0.0335(10) Uani 1 1 d . . .
C1 C 0.2449(5) 0.0278(3) 0.4943(3) 0.0345(12) Uani 1 1 d . . .
H1 H 0.2270 -0.0204 0.4470 0.041 Uiso 1 1 calc R B .
C2 C 0.1278(5) 0.0754(3) 0.4713(4) 0.0356(13) Uani 1 1 d . B .
C3 C 0.2870(5) -0.0899(3) 0.6219(4) 0.0373(13) Uani 1 1 d . . .
C4 C 0.3400(5) -0.0923(4) 0.7250(4) 0.0420(14) Uani 1 1 d . B .
H4 H 0.3507 -0.1405 0.7656 0.050 Uiso 1 1 calc R . .
C5 C 0.3744(5) -0.0107(4) 0.7575(4) 0.0419(14) Uani 1 1 d . B .
C6 C 0.2331(5) -0.1589(3) 0.5472(4) 0.0490(15) Uani 1 1 d . B .
H6A H 0.1488 -0.1498 0.5149 0.059 Uiso 1 1 calc R . .
H6B H 0.2479 -0.2132 0.5810 0.059 Uiso 1 1 calc R . .
H6C H 0.2676 -0.1584 0.4972 0.059 Uiso 1 1 calc R . .
C7 C 0.4394(6) 0.0184(4) 0.8636(4) 0.0630(19) Uani 1 1 d . . .
H7A H 0.5223 0.0047 0.8847 0.076 Uiso 1 1 calc R B .
H7B H 0.4074 -0.0098 0.9071 0.076 Uiso 1 1 calc R . .
H7C H 0.4304 0.0791 0.8675 0.076 Uiso 1 1 calc R . .
C8 C 0.3698(5) 0.0716(3) 0.3982(4) 0.0378(13) Uani 1 1 d . . .
C9 C 0.4436(5) 0.1386(3) 0.4062(4) 0.0404(13) Uani 1 1 d . B .
H9 H 0.4835 0.1503 0.3638 0.048 Uiso 1 1 calc R . .
C10 C 0.4487(4) 0.1866(3) 0.4897(4) 0.0366(12) Uani 1 1 d . B .
C11 C 0.3311(6) 0.0008(4) 0.3231(4) 0.0572(17) Uani 1 1 d . B .
H11A H 0.3548 -0.0529 0.3573 0.069 Uiso 1 1 calc R . .
H11B H 0.3674 0.0076 0.2748 0.069 Uiso 1 1 calc R . .
H11C H 0.2461 0.0021 0.2888 0.069 Uiso 1 1 calc R . .
C12 C 0.5188(5) 0.2654(3) 0.5283(4) 0.0461(15) Uani 1 1 d . . .
H12A H 0.4690 0.3081 0.5401 0.055 Uiso 1 1 calc R B .
H12B H 0.5483 0.2862 0.4793 0.055 Uiso 1 1 calc R . .
H12C H 0.5845 0.2531 0.5904 0.055 Uiso 1 1 calc R . .
C13 C 0.2169(14) 0.1486(19) 0.8135(10) 0.060(5) Uani 0.59(4) 1 d P B 1
H13A H 0.2584 0.1459 0.8863 0.072 Uiso 0.59(4) 1 calc PR B 1
H13B H 0.1919 0.0916 0.7872 0.072 Uiso 0.59(4) 1 calc PR B 1
C13A C 0.2085(19) 0.210(3) 0.8184(14) 0.061(10) Uani 0.41(4) 1 d P B 2
H13C H 0.2513 0.1941 0.8885 0.073 Uiso 0.41(4) 1 calc PR B 2
H13D H 0.2042 0.2721 0.8174 0.073 Uiso 0.41(4) 1 calc PR B 2
C14 C 0.103(8) 0.216(3) 0.780(7) 0.08(2) Uani 0.24(8) 1 d P B 1
H14A H 0.0558 0.2160 0.7080 0.098 Uiso 0.24(8) 1 calc PR B 1
H14B H 0.1262 0.2739 0.8038 0.098 Uiso 0.24(8) 1 calc PR B 1
C14A C 0.116(2) 0.188(4) 0.7987(18) 0.165(14) Uani 0.76(8) 1 d P B 2
H14C H 0.1134 0.1371 0.7589 0.198 Uiso 0.76(8) 1 calc PR B 2
H14D H 0.0705 0.2302 0.7499 0.198 Uiso 0.76(8) 1 calc PR B 2
C15 C 0.0341(8) 0.1649(8) 0.8470(7) 0.117(4) Uani 1 1 d . . .
H15A H 0.0087 0.1081 0.8200 0.141 Uiso 1 1 calc R B 1
H15B H 0.0865 0.1600 0.9176 0.141 Uiso 1 1 calc R B 1
C16 C -0.0649(14) 0.2176(11) 0.8351(9) 0.069(6) Uani 0.62(3) 1 d P A 1
H16A H -0.0404 0.2770 0.8446 0.082 Uiso 0.62(3) 1 calc PR A 1
H16B H -0.0972 0.2028 0.8852 0.082 Uiso 0.62(3) 1 calc PR A 1
C16A C -0.101(3) 0.153(5) 0.802(4) 0.23(3) Uani 0.38(3) 1 d P A 2
H16C H -0.1306 0.1604 0.8554 0.276 Uiso 0.38(3) 1 calc PR A 2
H16D H -0.1187 0.0950 0.7771 0.276 Uiso 0.38(3) 1 calc PR A 2
C100 C -0.1185(13) 0.0812(11) 0.1031(9) 0.181(6) Uani 1 1 d . . .
H10A H -0.1161 0.0223 0.1252 0.217 Uiso 1 1 calc R C 1
H10B H -0.1334 0.1168 0.1523 0.217 Uiso 1 1 calc R C 1
Cl4 Cl 0.0211(3) 0.1072(3) 0.1042(3) 0.117(2) Uani 0.756(13) 1 d P D 1
Cl4A Cl -0.024(8) 0.111(6) 0.054(9) 1.17(18) Uani 0.244(13) 1 d P D 2
Cl5 Cl -0.2357(9) 0.0919(6) -0.0101(9) 0.086(7) Uani 0.41(5) 1 d P D 1
Cl5A Cl -0.216(2) 0.065(3) 0.0002(16) 0.248(7) Uani 0.59(5) 1 d P D 2

loop_
_atom_site_aniso_label
_atom_site_aniso_U_11
_atom_site_aniso_U_22
_atom_site_aniso_U_33
_atom_site_aniso_U_23
_atom_site_aniso_U_13
_atom_site_aniso_U_12
Ti1 0.0418(6) 0.0363(6) 0.0295(5) -0.0053(4) 0.0145(4) -0.0046(5)
Cl1 0.0654(10) 0.0422(9) 0.0532(9) -0.0043(7) 0.0218(7) 0.0038(8)
Cl2 0.0447(8) 0.0451(8) 0.0375(7) -0.0060(6) 0.0110(6) -0.0053(7)
Cl3 0.44(8) 0.048(14) 0.20(3) 0.030(15) 0.02(3) -0.021(16)
Cl3A 0.052(3) 0.172(5) 0.100(3) -0.058(3) 0.0040(17) 0.008(2)
S1 0.0389(8) 0.0501(9) 0.0431(8) -0.0079(7) 0.0133(7) 0.0025(7)
S2 0.0439(9) 0.0681(11) 0.0399(8) -0.0078(8) 0.0022(7) -0.0067(8)
O1 0.051(2) 0.071(3) 0.037(2) -0.014(2) 0.0182(19) -0.010(2)
N1 0.046(3) 0.034(2) 0.029(2) -0.003(2) 0.012(2) -0.007(2)
N2 0.037(3) 0.031(2) 0.031(2) 0.0000(19) 0.013(2) -0.003(2)
N3 0.038(3) 0.035(2) 0.030(2) -0.004(2) 0.0154(19) -0.006(2)
N4 0.035(2) 0.035(2) 0.031(2) -0.0004(19) 0.0120(19) -0.003(2)
C1 0.045(3) 0.037(3) 0.019(2) 0.000(2) 0.010(2) -0.005(3)
C2 0.036(3) 0.039(3) 0.031(3) 0.005(2) 0.012(2) -0.003(3)
C3 0.036(3) 0.035(3) 0.040(3) 0.008(2) 0.013(3) 0.002(3)
C4 0.052(4) 0.037(3) 0.035(3) 0.013(2) 0.013(3) 0.001(3)
C5 0.047(3) 0.045(3) 0.028(3) 0.010(3) 0.007(3) -0.001(3)
C6 0.055(4) 0.034(3) 0.054(4) 0.000(3) 0.017(3) -0.005(3)
C7 0.085(5) 0.064(4) 0.026(3) 0.010(3) 0.006(3) -0.019(4)
C8 0.043(3) 0.046(3) 0.027(3) 0.005(2) 0.016(2) 0.005(3)
C9 0.044(3) 0.048(4) 0.036(3) 0.007(3) 0.023(3) 0.002(3)
C10 0.037(3) 0.043(3) 0.030(3) 0.006(3) 0.013(2) -0.001(3)
C11 0.084(5) 0.053(4) 0.044(4) -0.013(3) 0.035(3) -0.005(4)
C12 0.051(4) 0.047(4) 0.042(3) 0.000(3) 0.020(3) -0.014(3)
C13 0.075(11) 0.068(14) 0.042(7) -0.008(7) 0.027(7) 0.010(9)
C13A 0.036(11) 0.10(3) 0.043(10) -0.008(12) 0.010(8) -0.013(13)
C14 0.10(6) 0.03(3) 0.11(5) -0.01(2) 0.04(4) 0.00(2)
C14A 0.064(12) 0.38(4) 0.062(10) 0.07(2) 0.040(9) 0.05(2)
C15 0.084(7) 0.185(11) 0.095(7) -0.017(7) 0.047(6) -0.015(8)
C16 0.066(11) 0.090(11) 0.053(8) -0.017(7) 0.026(7) -0.009(7)
C16A 0.13(4) 0.33(9) 0.20(5) -0.07(5) 0.04(3) -0.12(4)
C100 0.179(14) 0.230(16) 0.117(10) 0.052(10) 0.038(10) -0.033(12)
Cl4 0.074(3) 0.172(4) 0.101(3) 0.020(2) 0.0274(18) -0.024(2)
Cl4A 0.54(10) 1.4(3) 1.3(2) 1.0(3) 0.08(12) -0.30(14)
Cl5 0.049(6) 0.084(10) 0.108(8) 0.017(4) 0.010(3) 0.005(3)
Cl5A 0.143(9) 0.311(18) 0.223(12) 0.004(13) -0.005(9) -0.054(11)

loop_
_atom_type_symbol
_atom_type_description
_atom_type_scat_dispersion_real
_atom_type_scat_dispersion_imag
_atom_type_scat_source
C C 0.0033 0.0016 'International Tables Vol C Tables 4.2.6.8 and 6.1.1.4'
H H 0.0000 0.0000 'International Tables Vol C Tables 4.2.6.8 and 6.1.1.4'
N N 0.0061 0.0033 'International Tables Vol C Tables 4.2.6.8 and 6.1.1.4'
O O 0.0106 0.0060 'International Tables Vol C Tables 4.2.6.8 and 6.1.1.4'
S S 0.1246 0.1234 'International Tables Vol C Tables 4.2.6.8 and 6.1.1.4'
Cl Cl 0.1484 0.1585 'International Tables Vol C Tables 4.2.6.8 and 6.1.1.4'
Ti Ti 0.2776 0.4457 'International Tables Vol C Tables 4.2.6.8 and 6.1.1.4'

loop_
_geom_angle_atom_site_label_1
_geom_angle_atom_site_label_2
_geom_angle_atom_site_label_3
_geom_angle
_geom_angle_site_symmetry_1
_geom_angle_site_symmetry_3
_geom_angle_publ_flag
O1 Ti1 N1 89.99(18) . . ?
O1 Ti1 N4 166.74(18) . . ?
N1 Ti1 N4 79.56(16) . . ?
O1 Ti1 Cl1 97.72(15) . . ?
N1 Ti1 Cl1 167.18(12) . . ?
N4 Ti1 Cl1 91.23(12) . . ?
O1 Ti1 Cl2 99.99(13) . . ?
N1 Ti1 Cl2 89.93(13) . . ?
N4 Ti1 Cl2 88.23(11) . . ?
Cl1 Ti1 Cl2 98.74(7) . . ?
O1 Ti1 S1 88.36(13) . . ?
N1 Ti1 S1 82.83(12) . . ?
N4 Ti1 S1 82.30(11) . . ?
Cl1 Ti1 S1 87.15(6) . . ?
Cl2 Ti1 S1 168.97(6) . . ?
C2 S1 Ti1 108.96(19) . . ?
C13 O1 C13A 39.0(10) . . ?
C13 O1 Ti1 146.6(10) . . ?
C13A O1 Ti1 158.2(11) . . ?
C5 N1 N2 104.2(4) . . ?
C5 N1 Ti1 131.9(4) . . ?
N2 N1 Ti1 123.0(3) . . ?
C3 N2 N1 111.6(4) . . ?
C3 N2 C1 128.0(4) . . ?
N1 N2 C1 120.3(4) . . ?
C8 N3 N4 111.7(4) . . ?
C8 N3 C1 127.4(4) . . ?
N4 N3 C1 120.7(4) . . ?
C10 N4 N3 105.1(4) . . ?
C10 N4 Ti1 133.0(3) . . ?
N3 N4 Ti1 121.9(3) . . ?
N3 C1 N2 111.8(4) . . ?
N3 C1 C2 112.2(4) . . ?
N2 C1 C2 112.6(4) . . ?
C1 C2 S2 117.5(4) . . ?
C1 C2 S1 116.9(4) . . ?
S2 C2 S1 125.6(3) . . ?
N2 C3 C4 106.5(5) . . ?
N2 C3 C6 122.7(5) . . ?
C4 C3 C6 130.8(5) . . ?
C3 C4 C5 107.3(5) . . ?
N1 C5 C4 110.3(4) . . ?
N1 C5 C7 122.4(5) . . ?
C4 C5 C7 127.2(5) . . ?
C9 C8 N3 106.3(5) . . ?
C9 C8 C11 130.6(5) . . ?
N3 C8 C11 123.1(5) . . ?
C8 C9 C10 107.4(5) . . ?
N4 C10 C9 109.6(5) . . ?
N4 C10 C12 123.6(5) . . ?
C9 C10 C12 126.8(5) . . ?
O1 C13 C14 101(3) . . ?
C14A C13A O1 127(3) . . ?
C13 C14 C15 94(4) . . ?
C13A C14A C15 140(2) . . ?
C14A C15 C16 120(2) . . ?
C14A C15 C16A 131(2) . . ?
C16 C15 C16A 45(3) . . ?
C14A C15 C14 17(3) . . ?
C16 C15 C14 104(3) . . ?
C16A C15 C14 120(4) . . ?
C15 C16 Cl3 108.9(17) . . ?
C15 C16A Cl3A 114(4) . . ?
Cl5A C100 Cl4A 93(4) . . ?
Cl5A C100 Cl5 15.4(19) . . ?
Cl4A C100 Cl5 92(4) . . ?
Cl5A C100 Cl4 116.5(10) . . ?
Cl4A C100 Cl4 25(4) . . ?
Cl5 C100 Cl4 116.2(8) . . ?
C100 Cl4A Cl5A 42(2) . . ?
C100 Cl5A Cl4A 46(3) . . ?

loop_
_geom_bond_atom_site_label_1
_geom_bond_atom_site_label_2
_geom_bond_distance
_geom_bond_site_symmetry_2
_geom_bond_publ_flag
Ti1 O1 1.742(4) . ?
Ti1 N1 2.188(4) . ?
Ti1 N4 2.237(4) . ?
Ti1 Cl1 2.2904(18) . ?
Ti1 Cl2 2.2960(17) . ?
Ti1 S1 2.5086(17) . ?
Cl3 C16 1.61(4) . ?
Cl3A C16A 1.64(6) . ?
S1 C2 1.687(5) . ?
S2 C2 1.641(5) . ?
O1 C13 1.433(18) . ?
O1 C13A 1.48(3) . ?
N1 C5 1.354(6) . ?
N1 N2 1.375(5) . ?
N2 C3 1.340(6) . ?
N2 C1 1.447(6) . ?
N3 C8 1.353(6) . ?
N3 N4 1.365(5) . ?
N3 C1 1.443(6) . ?
N4 C10 1.345(6) . ?
C1 C2 1.528(7) . ?
C3 C4 1.367(7) . ?
C3 C6 1.484(7) . ?
C4 C5 1.369(8) . ?
C5 C7 1.490(7) . ?
C8 C9 1.356(7) . ?
C8 C11 1.489(7) . ?
C9 C10 1.394(7) . ?
C10 C12 1.480(7) . ?
C13 C14 1.66(9) . ?
C13A C14A 1.11(4) . ?
C14 C15 1.69(7) . ?
C14A C15 1.46(3) . ?
C15 C16 1.416(15) . ?
C15 C16A 1.53(4) . ?
C100 Cl5A 1.52(2) . ?
C100 Cl4A 1.63(8) . ?
C100 Cl5 1.707(17) . ?
C100 Cl4 1.741(15) . ?
Cl4A Cl5A 2.28(8) . ?
